data_7027134
loop_
_publ_author_name
'Manson, Jamie L.'
'Incarvito, Christopher D.'
'Rheingold, Arnold L.'
'Miller, Joel S.'

_publ_section_title
;
 Structure and magnetic properties of MnII[N(CN)2]2(pyrazine). An
 antiferromagnet with an interpenetrating 3-D network structure
;
_journal_issue 22
_journal_name_full 'Journal of the Chemical Society, Dalton Transactions'
_journal_page_first 3705
_journal_paper_doi 10.1039/a807788f
_journal_year 1998
_chemical_formula_sum 'C8 H4 Mn N8'
_chemical_formula_weight 267.13
_chemical_name_systematic
;

 ?

;
_space_group_IT_number 14
_symmetry_cell_setting monoclinic
_symmetry_space_group_name_Hall '-P 2yn'
_symmetry_space_group_name_H-M 'P 1 21/n 1'
_atom_sites_solution_hydrogens geom
_atom_sites_solution_primary direct
_atom_sites_solution_secondary difmap
_audit_creation_method SHELXL-97
_cell_angle_alpha 90.00
_cell_angle_beta 90.057(2)
_cell_angle_gamma 90.00
_cell_formula_units_Z 4
_cell_length_a 7.3514(11)
_cell_length_b 16.865(2)
_cell_length_c 8.8033(12)
_cell_measurement_reflns_used 1158
_cell_measurement_temperature 173(2)
_cell_measurement_theta_max 28.0
_cell_measurement_theta_min 2.0
_cell_volume 1091.4(3)
_computing_cell_refinement 'Bruker SMART'
_computing_data_collection 'Bruker SMART'
_computing_data_reduction 'Bruker SHELXTL'
_computing_molecular_graphics 'Bruker SHELXTL'
_computing_publication_material 'Bruker SHELXTL'
_computing_structure_refinement 'SHELXL-97 (Sheldrick, 1997)'
_computing_structure_solution 'SHELXS-97 (Sheldrick, 1990)'
_diffrn_ambient_temperature 173(2)
_diffrn_measured_fraction_theta_full 0.908
_diffrn_measured_fraction_theta_max 0.908
_diffrn_measurement_device_type 'Bruker P4/CCD'
_diffrn_measurement_method 'phi and omega scans'
_diffrn_radiation_monochromator graphite
_diffrn_radiation_source 'fine-focus sealed tube'
_diffrn_radiation_type MoK\a
_diffrn_radiation_wavelength 0.71073
_diffrn_reflns_av_R_equivalents 0.0928
_diffrn_reflns_av_sigmaI/netI 0.1208
_diffrn_reflns_limit_h_max 8
_diffrn_reflns_limit_h_min -8
_diffrn_reflns_limit_k_max 18
_diffrn_reflns_limit_k_min -16
_diffrn_reflns_limit_l_max 10
_diffrn_reflns_limit_l_min -8
_diffrn_reflns_number 3428
_diffrn_reflns_theta_full 23.99
_diffrn_reflns_theta_max 23.99
_diffrn_reflns_theta_min 1.21
_exptl_absorpt_coefficient_mu 1.199
_exptl_absorpt_correction_type none
_exptl_crystal_colour 'Pale Yellow'
_exptl_crystal_density_diffrn 1.626
_exptl_crystal_density_method 'not measured'
_exptl_crystal_description Blade
_exptl_crystal_F_000 532
_exptl_crystal_size_max 0.15
_exptl_crystal_size_mid 0.10
_exptl_crystal_size_min 0.05
_refine_diff_density_max 0.905
_refine_diff_density_min -1.092
_refine_diff_density_rms 0.186
_refine_ls_extinction_method none
_refine_ls_goodness_of_fit_ref 1.078
_refine_ls_hydrogen_treatment 'Idealized contributions'
_refine_ls_matrix_type full
_refine_ls_number_parameters 155
_refine_ls_number_reflns 1556
_refine_ls_number_restraints 0
_refine_ls_restrained_S_all 1.078
_refine_ls_R_factor_all 0.1291
_refine_ls_R_factor_gt 0.0692
_refine_ls_shift/su_max 0.013
_refine_ls_shift/su_mean 0.003
_refine_ls_structure_factor_coef Fsqd
_refine_ls_weighting_details 'calc w=1/[\s^2^(Fo^2^)+(0.1000P)^2^+0.0000P] where P=(Fo^2^+2Fc^2^)/3'
_refine_ls_weighting_scheme calc
_refine_ls_wR_factor_gt 0.1534
_refine_ls_wR_factor_ref 0.1981
_reflns_number_gt 1019
_reflns_number_total 1556
_reflns_threshold_expression >2sigma(I)
_cod_data_source_file 807788fsup1.cif
_cod_data_source_block jsm30
_cod_depositor_comments
;
The following automatic conversions were performed:

'_symmetry_cell_setting' value 'Monoclinic' changed to 'monoclinic'
according to /home/saulius/struct/CIF-dictionaries/cif_core.dic
dictionary named 'cif_core.dic' version 2.4.2 from 2011-04-26.

Automatic conversion script
Id: cif_fix_values 1891 2012-01-12 08:04:46Z andrius 
;
_cod_original_sg_symbol_H-M P2(1)/n
_cod_database_code 7027134

loop_
_symmetry_equiv_pos_as_xyz
'x, y, z'
'-x+1/2, y+1/2, -z+1/2'
'-x, -y, -z'
'x-1/2, -y-1/2, z-1/2'

loop_
_atom_site_label
_atom_site_type_symbol
_atom_site_fract_x
_atom_site_fract_y
_atom_site_fract_z
_atom_site_U_iso_or_equiv
_atom_site_adp_type
_atom_site_occupancy
_atom_site_symmetry_multiplicity
_atom_site_calc_flag
_atom_site_refinement_flags
_atom_site_disorder_group
Mn1 Mn 0.7393(3) 0.13759(10) 0.13398(17) 0.0188(5) Uani 1 1 d . .
N1 N 0.7360(17) 0.0071(6) 0.1668(9) 0.028(2) Uani 1 1 d . .
N2 N 0.740(2) 0.1399(5) 0.3869(8) 0.026(2) Uani 1 1 d . .
N3 N 0.745(2) 0.1297(5) -0.1123(8) 0.030(2) Uani 1 1 d . .
N4 N 0.7389(19) 0.2665(7) 0.1210(10) 0.034(2) Uani 1 1 d . .
N5 N 0.4267(11) 0.1366(7) 0.139(2) 0.017(3) Uani 1 1 d . .
N6 N 1.0484(11) 0.1362(7) 0.134(2) 0.020(3) Uani 1 1 d . .
N10 N 0.651(3) -0.0947(13) 0.362(2) 0.041(6) Uiso 0.70 1 d P 1
N11 N 0.844(2) 0.0892(10) -0.3674(19) 0.012(4) Uiso 0.60 1 d P 1
N10' N 0.714(6) -0.091(2) 0.372(4) 0.028(12) Uiso 0.30 1 d P 2
N11' N 0.778(5) 0.0733(18) -0.366(3) 0.043(9) Uiso 0.40 1 d P 2
C1 C 0.7096(15) -0.0418(9) 0.2569(15) 0.032(4) Uani 1 1 d . .
C2 C 0.773(3) 0.1177(7) 0.5048(10) 0.026(3) Uani 1 1 d . .
C3 C 0.773(3) 0.1116(8) -0.2360(12) 0.035(4) Uani 1 1 d . .
C4 C 0.7776(15) 0.3314(10) 0.1357(13) 0.029(3) Uani 1 1 d . .
C20 C 1.1458(16) 0.0971(11) 0.2363(16) 0.028(4) Uani 1 1 d . .
C21 C 0.3296(18) 0.0947(9) 0.2387(16) 0.024(4) Uani 1 1 d . .
C22 C 0.3348(18) 0.1812(10) 0.0357(14) 0.020(4) Uani 1 1 d . .
C23 C 1.1472(19) 0.1796(11) 0.0311(19) 0.026(4) Uani 1 1 d . .

loop_
_atom_site_aniso_label
_atom_site_aniso_U_11
_atom_site_aniso_U_22
_atom_site_aniso_U_33
_atom_site_aniso_U_23
_atom_site_aniso_U_13
_atom_site_aniso_U_12
Mn1 0.0191(8) 0.0296(11) 0.0077(7) 0.0011(7) -0.0019(12) -0.0015(11)
N1 0.031(5) 0.024(7) 0.029(5) 0.001(4) 0.000(6) 0.000(6)
N2 0.035(7) 0.031(6) 0.012(4) 0.001(4) 0.000(8) -0.005(7)
N3 0.032(6) 0.038(7) 0.021(5) -0.001(4) -0.001(9) 0.000(8)
N4 0.041(6) 0.038(8) 0.023(4) -0.012(6) 0.006(9) -0.010(7)
N5 0.026(5) 0.010(7) 0.016(6) 0.006(7) -0.010(7) 0.003(5)
N6 0.012(5) 0.023(7) 0.026(7) 0.003(8) -0.011(5) 0.004(5)
C1 0.024(8) 0.030(10) 0.042(7) -0.028(7) 0.000(6) 0.005(6)
C2 0.043(9) 0.032(9) 0.002(5) -0.003(4) 0.001(7) -0.004(9)
C3 0.052(10) 0.038(9) 0.015(6) 0.003(5) 0.001(10) 0.012(10)
C4 0.021(8) 0.049(11) 0.018(5) 0.002(6) 0.011(8) -0.007(6)
C20 0.016(7) 0.047(12) 0.023(8) 0.023(8) 0.001(6) 0.000(6)
C21 0.040(8) 0.011(10) 0.021(8) -0.009(8) 0.005(6) 0.005(6)
C22 0.025(8) 0.030(12) 0.006(7) 0.012(7) 0.001(5) -0.006(6)
C23 0.026(9) 0.011(11) 0.041(10) -0.014(9) 0.005(7) -0.001(7)

loop_
_atom_type_symbol
_atom_type_description
_atom_type_scat_dispersion_real
_atom_type_scat_dispersion_imag
_atom_type_scat_source
C C 0.0033 0.0016 'International Tables Vol C Tables 4.2.6.8 and 6.1.1.4'
H H 0.0000 0.0000 'International Tables Vol C Tables 4.2.6.8 and 6.1.1.4'
N N 0.0061 0.0033 'International Tables Vol C Tables 4.2.6.8 and 6.1.1.4'
Mn Mn 0.3368 0.7283 'International Tables Vol C Tables 4.2.6.8 and 6.1.1.4'

loop_
_geom_angle_atom_site_label_1
_geom_angle_atom_site_label_2
_geom_angle_atom_site_label_3
_geom_angle
_geom_angle_site_symmetry_1
_geom_angle_site_symmetry_3
N3 Mn1 N4 90.5(3) . .
N3 Mn1 N1 94.0(3) . .
N4 Mn1 N1 175.5(3) . .
N3 Mn1 N2 177.2(4) . .
N4 Mn1 N2 92.0(3) . .
N1 Mn1 N2 83.5(3) . .
N3 Mn1 N6 88.7(7) . .
N4 Mn1 N6 90.7(5) . .
N1 Mn1 N6 90.1(4) . .
N2 Mn1 N6 90.1(6) . .
N3 Mn1 N5 92.3(6) . .
N4 Mn1 N5 90.4(4) . .
N1 Mn1 N5 88.8(4) . .
N2 Mn1 N5 88.9(6) . .
N6 Mn1 N5 178.5(3) . .
C1 N1 Mn1 142.6(9) . .
C2 N2 Mn1 155.8(12) . .
C3 N3 Mn1 164.9(13) . .
C4 N4 Mn1 162.6(13) . .
C21 N5 C22 117.8(10) . .
C21 N5 Mn1 123.6(10) . .
C22 N5 Mn1 118.6(10) . .
C20 N6 C23 115.3(11) . .
C20 N6 Mn1 122.9(11) . .
C23 N6 Mn1 121.7(11) . .
C4 N10 C1 119.3(17) 2_645 .
C3 N11 C2 118.7(14) . 1_554
C1 N10' C4 127(3) . 2_645
C3 N11' C2 117(2) . 1_554
N1 C1 N10' 167(2) . .
N1 C1 N10 170.8(16) . .
N10' C1 N10 20.3(19) . .
N2 C2 N11 169(2) . 1_556
N2 C2 N11' 162(2) . 1_556
N11 C2 N11' 23.8(13) 1_556 1_556
N3 C3 N11' 164(2) . .
N3 C3 N11 167(2) . .
N11' C3 N11 24.2(14) . .
N4 C4 N10 169.8(15) . 2_655
N4 C4 N10' 165(2) . 2_655
N10 C4 N10' 20.4(19) 2_655 2_655
N6 C20 C21 124.3(16) . 1_655
N5 C21 C20 120.7(16) . 1_455
N5 C22 C23 120.3(16) . 1_455
C22 C23 N6 121.4(18) 1_655 .

loop_
_geom_bond_atom_site_label_1
_geom_bond_atom_site_label_2
_geom_bond_distance
_geom_bond_site_symmetry_2
Mn1 N3 2.173(7) .
Mn1 N4 2.177(11) .
Mn1 N1 2.220(10) .
Mn1 N2 2.227(7) .
Mn1 N6 2.272(8) .
Mn1 N5 2.299(9) .
N1 C1 1.161(16) .
N2 C2 1.131(13) .
N3 C3 1.149(13) .
N4 C4 1.139(15) .
N5 C21 1.333(19) .
N5 C22 1.360(18) .
N6 C20 1.33(2) .
N6 C23 1.37(2) .
N10 C4 1.35(2) 2_645
N10 C1 1.36(3) .
N11 C3 1.33(2) .
N11 C2 1.33(2) 1_554
N10' C1 1.31(4) .
N10' C4 1.31(4) 2_645
N11' C3 1.32(3) .
N11' C2 1.36(3) 1_554
C2 N11 1.33(2) 1_556
C2 N11' 1.36(3) 1_556
C4 N10 1.35(2) 2_655
C4 N10' 1.31(4) 2_655
C20 C21 1.352(14) 1_655
C21 C20 1.352(14) 1_455
C22 C23 1.380(14) 1_455
C23 C22 1.380(14) 1_655
